data_1529192
loop_
_publ_author_name
'le Berre, F.'
'Crosnier-Lopez, M.P.'
'Fourquet, J.L.'

_publ_section_title
;
 Cationic ordering in the new layerd perovskite Ba Sr Ta2 O7
;
_journal_name_full 'Solid State Sciences'
_journal_page_first 53
_journal_page_last 59
_journal_volume 6
_journal_year 2004
_chemical_formula_sum 'Ba O7 Sr Ta2'
_chemical_name_systematic 'Ba Sr (Ta2 O7)'
_space_group_IT_number 71
_symmetry_space_group_name_Hall '-I 2 2'
_symmetry_space_group_name_H-M 'I m m m'
_cell_angle_alpha 90
_cell_angle_beta 90
_cell_angle_gamma 90
_cell_formula_units_Z 4
_cell_length_a 3.99372
_cell_length_b 7.8428
_cell_length_c 20.1609
_cell_volume 631.479
_citation_journal_id_ASTM SSSCFJ
_cod_data_source_file leBerre_SSSCFJ_2004_83.cif
_cod_data_source_block Ba1O7Sr1Ta2
_cod_original_cell_volume 631.4787
_cod_original_formula_sum 'Ba1 O7 Sr1 Ta2'
_cod_database_code 1529192

loop_
_symmetry_equiv_pos_as_xyz
x,y,z
-x,-y,z
x,-y,-z
-x,y,-z
-x,-y,-z
x,y,-z
-x,y,z
x,-y,z
x+1/2,y+1/2,z+1/2
-x+1/2,-y+1/2,z+1/2
x+1/2,-y+1/2,-z+1/2
-x+1/2,y+1/2,-z+1/2
-x+1/2,-y+1/2,-z+1/2
x+1/2,y+1/2,-z+1/2
-x+1/2,y+1/2,z+1/2
x+1/2,-y+1/2,z+1/2

loop_
_atom_site_label
_atom_site_type_symbol
_atom_site_fract_x
_atom_site_fract_y
_atom_site_fract_z
_atom_site_occupancy
_atom_site_U_iso_or_equiv
O1 O-2 0 0.747 0.4077 1 0.0
Ba1 Ba+2 0 0.5 0.26351 1 0.0
O3 O-2 0.5 0 0.6176 1 0.0
Sr1 Sr+2 0.5 0.5 0 1 0.0
O4 O-2 0 0.718 0 1 0.0
O2 O-2 0 0 0.086 1 0.0
O5 O-2 0 0.206 0.1933 1 0.0
Ta1 Ta+5 0 0.2479 0.10396 1 0.0
Sr2 Sr+2 0.5 0 0 1 0.0
